data_7224161
loop_
_publ_author_name
'Gholivand, Khodayar'
'Ebrahimi valmoozi, Ali Asghar'
'asadi, lida'
'hodaie, merat'
'sharifi, mahboobeh'
'Mazruee Kashani, hadi'
'Mahzouni, Hamid R.'
'Ghadamyari, Mohammad'
'kalateh, Ali Asghar'
'davari, ehsan'
'salehi, sami'
'Bonsaii, Mahyar'

_publ_section_title
;
 Phosphorhydrazides inhibitors: toxicological profile and antimicrobial
 evaluation assay, molecular modeling and QSAR study
;
_journal_name_full 'RSC Adv.'
_journal_paper_doi 10.1039/C5RA24209F
_journal_year 2016
_chemical_formula_moiety 'C5 H14 N3 O3 P S'
_chemical_formula_sum 'C5 H14 N3 O3 P S'
_chemical_formula_weight 227.22
_chemical_name_systematic
; 
 ? 
;
_space_group_IT_number 61
_symmetry_cell_setting orthorhombic
_symmetry_space_group_name_Hall '-P 2ac 2ab'
_symmetry_space_group_name_H-M 'P b c a'
_atom_sites_solution_hydrogens mixed
_atom_sites_solution_primary direct
_atom_sites_solution_secondary difmap
_audit_creation_method SHELXL-97
_audit_update_record
;
2014-02-10 deposited with the CCDC.
2016-02-04 downloaded from the CCDC.
;
_cell_angle_alpha 90.00
_cell_angle_beta 90.00
_cell_angle_gamma 90.00
_cell_formula_units_Z 8
_cell_length_a 9.0600(5)
_cell_length_b 9.2136(5)
_cell_length_c 25.3700(14)
_cell_measurement_reflns_used 1631
_cell_measurement_temperature 100(2)
_cell_measurement_theta_max 28
_cell_measurement_theta_min 3
_cell_volume 2117.8(2)
_computing_cell_refinement 'Bruker SAINT'
_computing_data_collection 'Bruker APEX II'
_computing_data_reduction 'Bruker SAINT'
_computing_molecular_graphics 'Bruker SHELXTL'
_computing_publication_material 'Bruker SHELXTL'
_computing_structure_refinement 'SHELXL-97 (Sheldrick, 1997)'
_computing_structure_solution 'SHELXS-97 (Sheldrick, 1997)'
_diffrn_ambient_temperature 100(2)
_diffrn_measured_fraction_theta_full 1.000
_diffrn_measured_fraction_theta_max 1.000
_diffrn_measurement_device_type 'Bruker APEX II DUO CCD area detector''
_diffrn_measurement_method 'omega scans'
_diffrn_radiation_monochromator graphite
_diffrn_radiation_source 'fine-focus sealed tube'
_diffrn_radiation_type MoK\a
_diffrn_radiation_wavelength 0.71073
_diffrn_reflns_av_R_equivalents 0.0340
_diffrn_reflns_av_sigmaI/netI 0.0189
_diffrn_reflns_limit_h_max 12
_diffrn_reflns_limit_h_min -12
_diffrn_reflns_limit_k_max 12
_diffrn_reflns_limit_k_min -12
_diffrn_reflns_limit_l_max 34
_diffrn_reflns_limit_l_min -34
_diffrn_reflns_number 23476
_diffrn_reflns_theta_full 28.99
_diffrn_reflns_theta_max 28.99
_diffrn_reflns_theta_min 2.76
_exptl_absorpt_coefficient_mu 0.440
_exptl_absorpt_correction_T_max 0.883
_exptl_absorpt_correction_T_min 0.833
_exptl_absorpt_correction_type multi-scan
_exptl_absorpt_process_details SADABS
_exptl_crystal_colour colorless
_exptl_crystal_density_diffrn 1.425
_exptl_crystal_density_method 'not measured'
_exptl_crystal_description prism
_exptl_crystal_F_000 960
_exptl_crystal_size_max 0.43
_exptl_crystal_size_mid 0.30
_exptl_crystal_size_min 0.29
_refine_diff_density_max 0.578
_refine_diff_density_min -0.517
_refine_diff_density_rms 0.069
_refine_ls_extinction_method none
_refine_ls_goodness_of_fit_ref 1.043
_refine_ls_hydrogen_treatment constr
_refine_ls_matrix_type full
_refine_ls_number_parameters 135
_refine_ls_number_reflns 2822
_refine_ls_number_restraints 6
_refine_ls_restrained_S_all 1.041
_refine_ls_R_factor_all 0.0500
_refine_ls_R_factor_gt 0.0462
_refine_ls_shift/su_max 0.005
_refine_ls_shift/su_mean 0.001
_refine_ls_structure_factor_coef Fsqd
_refine_ls_weighting_details 'calc w=1/[\s^2^(Fo^2^)+(0.0429P)^2^+4.1055P] where P=(Fo^2^+2Fc^2^)/3'
_refine_ls_weighting_scheme calc
_refine_ls_wR_factor_gt 0.1046
_refine_ls_wR_factor_ref 0.1067
_reflns_number_gt 2623
_reflns_number_total 2822
_reflns_threshold_expression I>2\s(I)
_cod_data_source_file c5ra24209f1.cif
_cod_data_source_block s201
_cod_depositor_comments
;
The following automatic conversions were performed:

'_symmetry_cell_setting' value 'Orthorhombic' changed to
'orthorhombic' according to
/usr/data/users/saulius/crontab/automatic-downloads/rss-feeds/RSC/lib/dictionaries/cif_core.dic
dictionary named 'cif_core.dic' version 2.4.2 from 2011-04-26.

Automatic conversion script
Id: cif_fix_values 4268 2015-11-12 08:31:59Z antanas 
;
_cod_database_code 7224161

loop_
_symmetry_equiv_pos_as_xyz
'x, y, z'
'-x+1/2, -y, z+1/2'
'-x, y+1/2, -z+1/2'
'x+1/2, -y+1/2, -z'
'-x, -y, -z'
'x-1/2, y, -z-1/2'
'x, -y-1/2, z-1/2'
'-x-1/2, y-1/2, z'

loop_
_atom_site_label
_atom_site_type_symbol
_atom_site_fract_x
_atom_site_fract_y
_atom_site_fract_z
_atom_site_U_iso_or_equiv
_atom_site_adp_type
_atom_site_occupancy
_atom_site_symmetry_multiplicity
_atom_site_calc_flag
_atom_site_refinement_flags
_atom_site_disorder_assembly
_atom_site_disorder_group
P1 P 0.04543(5) 0.89779(5) 0.382549(18) 0.01055(12) Uani 1 1 d D . .
S1 S 0.04075(5) 0.68785(5) 0.384758(18) 0.01349(12) Uani 1 1 d . A .
O1 O 0.12913(16) 1.30908(15) 0.27515(6) 0.0161(3) Uani 1 1 d . . .
N1 N 0.12296(17) 0.95311(17) 0.32701(6) 0.0115(3) Uani 1 1 d . A .
H1N H 0.1977 0.9009 0.3134 0.030(8) Uiso 1 1 d R . .
N2 N 0.14481(18) 1.10387(17) 0.32307(6) 0.0133(3) Uani 1 1 d . . .
H2N H 0.2220 1.1443 0.3399 0.013(6) Uiso 1 1 d R A .
N3 N 0.0021(2) 1.10882(18) 0.24760(7) 0.0176(3) Uani 1 1 d . . .
H3NB H -0.0166 1.0131 0.2501 0.030(7) Uiso 1 1 d R A .
H3NA H -0.0232 1.1568 0.2181 0.029(7) Uiso 1 1 d R . .
O2 O -0.10760(15) 0.97772(15) 0.38612(5) 0.0141(3) Uani 1 1 d . A .
O3 O 0.1330(6) 0.9787(5) 0.42723(19) 0.0162(12) Uani 0.697(3) 1 d PD A 2
O3' O 0.1150(18) 0.9684(14) 0.4332(6) 0.0162(12) Uani 0.303(3) 1 d PD A 1
C1 C 0.0933(2) 1.1793(2) 0.28048(7) 0.0120(3) Uani 1 1 d . A .
C2 C -0.2283(2) 0.9388(2) 0.35030(8) 0.0171(4) Uani 1 1 d . . .
H2A H -0.1901 0.8772 0.3214 0.020 Uiso 1 1 calc R A .
H2B H -0.2711 1.0277 0.3346 0.020 Uiso 1 1 calc R . .
C3 C -0.3454(2) 0.8577(3) 0.38049(10) 0.0266(5) Uani 1 1 d . A .
H3A H -0.4261 0.8316 0.3566 0.040 Uiso 1 1 calc R . .
H3B H -0.3834 0.9194 0.4089 0.040 Uiso 1 1 calc R . .
H3C H -0.3026 0.7693 0.3956 0.040 Uiso 1 1 calc R . .
C4' C 0.2568(8) 0.9123(8) 0.4530(2) 0.0217(6) Uani 0.303(3) 1 d PD A 1
H4'A H 0.3253 0.9935 0.4603 0.026 Uiso 0.303(3) 1 calc PR A 1
H4'B H 0.3027 0.8478 0.4264 0.026 Uiso 0.303(3) 1 calc PR A 1
C4 C 0.1631(3) 0.9163(4) 0.47959(11) 0.0217(6) Uani 0.697(3) 1 d PD A 2
H4A H 0.0954 0.8339 0.4863 0.026 Uiso 0.697(3) 1 calc PR A 2
H4B H 0.1463 0.9905 0.5072 0.026 Uiso 0.697(3) 1 calc PR A 2
C5' C 0.2262(10) 0.8300(10) 0.5024(3) 0.0333(8) Uani 0.303(3) 1 d PD A 1
H5'A H 0.3186 0.7897 0.5161 0.050 Uiso 0.303(3) 1 calc PR A 1
H5'B H 0.1571 0.7509 0.4948 0.050 Uiso 0.303(3) 1 calc PR A 1
H5'C H 0.1829 0.8954 0.5286 0.050 Uiso 0.303(3) 1 calc PR A 1
C5 C 0.3191(4) 0.8651(4) 0.48161(15) 0.0333(8) Uani 0.697(3) 1 d PD A 2
H5A H 0.3397 0.8244 0.5165 0.050 Uiso 0.697(3) 1 calc PR A 2
H5B H 0.3855 0.9470 0.4749 0.050 Uiso 0.697(3) 1 calc PR A 2
H5C H 0.3345 0.7903 0.4547 0.050 Uiso 0.697(3) 1 calc PR A 2

loop_
_atom_site_aniso_label
_atom_site_aniso_U_11
_atom_site_aniso_U_22
_atom_site_aniso_U_33
_atom_site_aniso_U_23
_atom_site_aniso_U_13
_atom_site_aniso_U_12
P1 0.0102(2) 0.0108(2) 0.0107(2) 0.00012(16) -0.00113(16) 0.00016(16)
S1 0.0141(2) 0.0102(2) 0.0162(2) 0.00224(16) 0.00297(17) 0.00018(16)
O1 0.0173(7) 0.0123(6) 0.0186(7) 0.0042(5) -0.0040(6) -0.0021(5)
N1 0.0125(7) 0.0090(7) 0.0129(7) 0.0023(6) 0.0005(6) 0.0004(6)
N2 0.0153(8) 0.0095(7) 0.0150(7) 0.0033(6) -0.0059(6) -0.0041(6)
N3 0.0225(8) 0.0140(7) 0.0163(7) 0.0045(6) -0.0082(7) -0.0041(7)
O2 0.0111(6) 0.0153(6) 0.0160(6) -0.0024(5) -0.0012(5) 0.0024(5)
O3 0.0199(18) 0.0165(10) 0.0122(15) 0.0004(11) -0.0058(16) -0.0033(12)
O3' 0.0199(18) 0.0165(10) 0.0122(15) 0.0004(11) -0.0058(16) -0.0033(12)
C1 0.0114(8) 0.0124(8) 0.0122(8) 0.0015(7) 0.0009(7) 0.0012(7)
C2 0.0103(9) 0.0213(9) 0.0196(9) -0.0033(8) -0.0049(7) 0.0024(7)
C3 0.0140(9) 0.0199(10) 0.0458(14) -0.0040(10) 0.0010(9) -0.0026(8)
C4' 0.0230(14) 0.0313(15) 0.0109(11) 0.0003(11) -0.0013(9) -0.0055(12)
C4 0.0230(14) 0.0313(15) 0.0109(11) 0.0003(11) -0.0013(9) -0.0055(12)
C5' 0.0316(17) 0.0393(19) 0.0291(17) 0.0065(14) -0.0157(13) 0.0003(15)
C5 0.0316(17) 0.0393(19) 0.0291(17) 0.0065(14) -0.0157(13) 0.0003(15)

loop_
_atom_type_symbol
_atom_type_description
_atom_type_scat_dispersion_real
_atom_type_scat_dispersion_imag
_atom_type_scat_source
C C 0.0033 0.0016 'International Tables Vol C Tables 4.2.6.8 and 6.1.1.4'
H H 0.0000 0.0000 'International Tables Vol C Tables 4.2.6.8 and 6.1.1.4'
O O 0.0106 0.0060 'International Tables Vol C Tables 4.2.6.8 and 6.1.1.4'
P P 0.1023 0.0942 'International Tables Vol C Tables 4.2.6.8 and 6.1.1.4'
S S 0.1246 0.1234 'International Tables Vol C Tables 4.2.6.8 and 6.1.1.4'
N N 0.0061 0.0033 'International Tables Vol C Tables 4.2.6.8 and 6.1.1.4'

loop_
_geom_angle_atom_site_label_1
_geom_angle_atom_site_label_2
_geom_angle_atom_site_label_3
_geom_angle
O3' P1 O2 96.5(4)
O3 P1 O2 100.45(18)
O3' P1 N1 113.4(9)
O3 P1 N1 104.7(3)
O2 P1 N1 106.20(8)
O3' P1 S1 113.5(5)
O3 P1 S1 117.66(19)
O2 P1 S1 116.56(6)
N1 P1 S1 109.98(6)
N2 N1 P1 115.12(12)
N2 N1 H1N 113.2
P1 N1 H1N 118.9
C1 N2 N1 120.67(15)
C1 N2 H2N 115.4
N1 N2 H2N 119.0
C1 N3 H3NB 123.1
C1 N3 H3NA 115.9
H3NB N3 H3NA 119.5
C2 O2 P1 120.48(12)
C4 O3 P1 123.9(4)
C4' O3' P1 118.9(6)
O1 C1 N3 123.86(18)
O1 C1 N2 118.97(17)
N3 C1 N2 117.13(17)
O2 C2 C3 109.36(17)
O2 C2 H2A 109.8
C3 C2 H2A 109.8
O2 C2 H2B 109.8
C3 C2 H2B 109.8
H2A C2 H2B 108.3
C2 C3 H3A 109.5
C2 C3 H3B 109.5
H3A C3 H3B 109.5
C2 C3 H3C 109.5
H3A C3 H3C 109.5
H3B C3 H3C 109.5
O3' C4' C5' 107.7(11)
O3' C4' H4'A 110.2
C5' C4' H4'A 110.2
O3' C4' H4'B 110.2
C5' C4' H4'B 110.2
H4'A C4' H4'B 108.5
O3 C4 C5 109.3(4)
O3 C4 H4A 109.8
C5 C4 H4A 109.8
O3 C4 H4B 109.8
C5 C4 H4B 109.8
H4A C4 H4B 108.3
C4' C5' H5'A 109.5
C4' C5' H5'B 109.5
H5'A C5' H5'B 109.5
C4' C5' H5'C 109.5
H5'A C5' H5'C 109.5
H5'B C5' H5'C 109.5
C4 C5 H5A 109.5
C4 C5 H5B 109.5
H5A C5 H5B 109.5
C4 C5 H5C 109.5
H5A C5 H5C 109.5
H5B C5 H5C 109.5

loop_
_geom_bond_atom_site_label_1
_geom_bond_atom_site_label_2
_geom_bond_distance
P1 O3' 1.572(3)
P1 O3 1.5718(19)
P1 O2 1.5725(14)
P1 N1 1.6548(16)
P1 S1 1.9356(7)
O1 C1 1.247(2)
N1 N2 1.407(2)
N1 H1N 0.9000
N2 C1 1.367(2)
N2 H2N 0.9000
N3 C1 1.341(3)
N3 H3NB 0.9001
N3 H3NA 0.9001
O2 C2 1.466(2)
O3 C4 1.473(6)
O3' C4' 1.473(6)
C2 C3 1.507(3)
C2 H2A 0.9900
C2 H2B 0.9900
C3 H3A 0.9800
C3 H3B 0.9800
C3 H3C 0.9800
C4' C5' 1.490(5)
C4' H4'A 0.9900
C4' H4'B 0.9900
C4 C5 1.491(4)
C4 H4A 0.9900
C4 H4B 0.9900
C5' H5'A 0.9800
C5' H5'B 0.9800
C5' H5'C 0.9800
C5 H5A 0.9800
C5 H5B 0.9800
C5 H5C 0.9800

loop_
_geom_hbond_atom_site_label_D
_geom_hbond_atom_site_label_H
_geom_hbond_atom_site_label_A
_geom_hbond_distance_DH
_geom_hbond_distance_HA
_geom_hbond_distance_DA
_geom_hbond_angle_DHA
_geom_hbond_site_symmetry_A
N3 H3NB O1 0.90 2.23 3.062(2) 153 3_545
N1 H1N O1 0.90 2.03 2.922(2) 171 8_655
N3 H3NA S1 0.90 2.63 3.4579(19) 154 3_555
N2 H2N S1 0.90 2.47 3.3413(17) 165 8_665

loop_
_geom_torsion_atom_site_label_1
_geom_torsion_atom_site_label_2
_geom_torsion_atom_site_label_3
_geom_torsion_atom_site_label_4
_geom_torsion
O3' P1 N1 N2 -46.1(4)
O3 P1 N1 N2 -47.13(19)
O2 P1 N1 N2 58.62(14)
S1 P1 N1 N2 -174.43(11)
P1 N1 N2 C1 -126.95(16)
O3' P1 O2 C2 -172.8(8)
O3 P1 O2 C2 179.2(3)
N1 P1 O2 C2 70.44(15)
S1 P1 O2 C2 -52.46(15)
O3' P1 O3 C4 40(3)
O2 P1 O3 C4 103.7(4)
N1 P1 O3 C4 -146.3(4)
S1 P1 O3 C4 -23.9(5)
O3 P1 O3' C4' -72(3)
O2 P1 O3' C4' 170.9(14)
N1 P1 O3' C4' -78.2(15)
S1 P1 O3' C4' 48.2(18)
N1 N2 C1 O1 -171.73(17)
N1 N2 C1 N3 10.4(3)
P1 O2 C2 C3 107.87(17)
P1 O3' C4' C5' -107.8(15)
P1 O3 C4 C5 102.5(5)
